data_4510789
loop_
_publ_author_name
'D\'iaz-Gallifa, Pau'
'Fabelo, Oscar'
'Ca\~nadillas-Delgado, Laura'
'Pas\'an, Jorge'
'Labrador, Ana'
'Lloret, Francesc'
'Julve, Miguel'
'Ruiz-P\'erez, Catalina'

_publ_section_title
;
 Synthesis, Crystal Structure and Magnetic Characterization of a Series of
 CuII--LnIIIHeterometallic [Ln = La, Ce, Pr, Nd and Sm) Metal--Organic
 Compounds with an Unusual Single Crystal to Single Crystal Phase
 Transition
;
_journal_issue 11
_journal_name_full 'Crystal Growth &amp; Design'
_journal_page_first 4735
_journal_paper_doi 10.1021/cg4008679
_journal_volume 13
_journal_year 2013
_chemical_formula_sum 'C25 H45 Cu2 O40 Pr2'
_chemical_formula_weight 1394.51
_space_group_IT_number 14
_symmetry_cell_setting monoclinic
_symmetry_Int_Tables_number 14
_symmetry_space_group_name_Hall '-P 2yn'
_symmetry_space_group_name_H-M 'P 1 21/n 1'
_atom_sites_solution_hydrogens geom
_atom_sites_solution_primary direct
_atom_sites_solution_secondary difmap
_audit_creation_method SHELXL-97
_cell_angle_alpha 90.00
_cell_angle_beta 99.22(3)
_cell_angle_gamma 90.00
_cell_formula_units_Z 4
_cell_length_a 10.906(2)
_cell_length_b 20.212(4)
_cell_length_c 19.769(4)
_cell_measurement_temperature 100(2)
_cell_volume 4301.4(15)
_computing_cell_refinement 'HKL2000 (Otwinowski & Minor, 1997)'
_computing_data_collection 'MxCube (ESRF, 2006)'
_computing_data_reduction 'HKL2000 (Otwinowski & Minor, 1997)'
_computing_molecular_graphics 'Ortep-3 for Windows (Farrugia, 1997)'
_computing_publication_material 'WinGX publication routines (Farrugia, 1999)'
_computing_structure_refinement 'SHELXL-97 (Sheldrick, 1997)'
_computing_structure_solution 'SHELXS-97 (Sheldrick, 1997)'
_diffrn_ambient_temperature 100(2)
_diffrn_detector 'CCD plate'
_diffrn_detector_area_resol_mean 9.6
_diffrn_measured_fraction_theta_full 0.999
_diffrn_measured_fraction_theta_max 0.999
_diffrn_measurement_device_type 'Single-axis HUBER diffractometer'
_diffrn_measurement_method 'CCD rotation images, thick slices'
_diffrn_radiation_detector 'ADSC Q210r CCD (binned mode)'
_diffrn_radiation_monochromator 'Si 111'
_diffrn_radiation_probe x-ray
_diffrn_radiation_type synchrotron
_diffrn_radiation_wavelength 0.7513
_diffrn_reflns_av_R_equivalents 0.0554
_diffrn_reflns_av_sigmaI/netI 0.0158
_diffrn_reflns_limit_h_max 13
_diffrn_reflns_limit_h_min -13
_diffrn_reflns_limit_k_max 25
_diffrn_reflns_limit_k_min -25
_diffrn_reflns_limit_l_max 25
_diffrn_reflns_limit_l_min -25
_diffrn_reflns_number 264668
_diffrn_reflns_theta_full 28.80
_diffrn_reflns_theta_max 28.80
_diffrn_reflns_theta_min 1.53
_diffrn_source synchrotron
_diffrn_source_type 'ESRF-CRG BM16'
_exptl_absorpt_coefficient_mu 3.327
_exptl_absorpt_correction_T_max 0.8513
_exptl_absorpt_correction_T_min 0.7320
_exptl_absorpt_correction_type sphere
_exptl_crystal_colour light_blue
_exptl_crystal_density_diffrn 2.156
_exptl_crystal_density_method 'not measured'
_exptl_crystal_description prism
_exptl_crystal_F_000 2772
_exptl_crystal_size_max 0.1
_exptl_crystal_size_mid 0.07
_exptl_crystal_size_min 0.05
_refine_diff_density_max 2.201
_refine_diff_density_min -3.244
_refine_diff_density_rms 0.222
_refine_ls_extinction_method none
_refine_ls_goodness_of_fit_ref 1.093
_refine_ls_hydrogen_treatment constr
_refine_ls_matrix_type full
_refine_ls_number_parameters 622
_refine_ls_number_reflns 9480
_refine_ls_number_restraints 0
_refine_ls_restrained_S_all 1.093
_refine_ls_R_factor_all 0.0500
_refine_ls_R_factor_gt 0.0476
_refine_ls_shift/su_max 0.001
_refine_ls_shift/su_mean 0.000
_refine_ls_structure_factor_coef Fsqd
_refine_ls_weighting_details 'calc w=1/[\s^2^(Fo^2^)+(0.0749P)^2^+41.8932P] where P=(Fo^2^+2Fc^2^)/3'
_refine_ls_weighting_scheme calc
_refine_ls_wR_factor_gt 0.1374
_refine_ls_wR_factor_ref 0.1396
_reflns_number_gt 8857
_reflns_number_total 9480
_reflns_threshold_expression >2sigma(I)
_cod_data_source_file 3B.cif
_cod_data_source_block 3b
_cod_original_sg_symbol_H-M 'P 21/n'
_cod_database_code 4510789

loop_
_symmetry_equiv_pos_as_xyz
'x, y, z'
'-x+1/2, y+1/2, -z+1/2'
'-x, -y, -z'
'x-1/2, -y-1/2, z-1/2'

loop_
_atom_site_label
_atom_site_type_symbol
_atom_site_fract_x
_atom_site_fract_y
_atom_site_fract_z
_atom_site_U_iso_or_equiv
_atom_site_adp_type
_atom_site_occupancy
_atom_site_symmetry_multiplicity
_atom_site_calc_flag
_atom_site_refinement_flags
Pr1 Pr -0.46760(2) 0.126313(13) 0.345064(13) 0.00827(9) Uani 1 1 d .
Pr2 Pr 0.83304(3) 0.123936(13) 1.082800(13) 0.00940(9) Uani 1 1 d .
Cu1 Cu 0.07202(6) 0.17265(3) 0.83172(3) 0.00919(14) Uani 1 1 d .
Cu2 Cu 0.28846(5) 0.17465(3) 0.58907(3) 0.00876(14) Uani 1 1 d .
C1 C -0.2618(5) 0.2610(3) 0.5215(2) 0.0107(9) Uani 1 1 d .
C2 C -0.2938(5) 0.2972(3) 0.5764(3) 0.0111(9) Uani 1 1 d .
C3 C -0.2196(5) 0.2935(3) 0.6407(2) 0.0108(9) Uani 1 1 d .
H3 H -0.2383 0.3194 0.6765 0.013 Uiso 1 1 calc R
C4 C -0.1179(5) 0.2512(3) 0.6514(2) 0.0106(9) Uani 1 1 d .
C5 C -0.0859(5) 0.2144(3) 0.5969(2) 0.0104(9) Uani 1 1 d .
C6 C -0.1577(5) 0.2199(3) 0.5318(3) 0.0120(9) Uani 1 1 d .
H6 H -0.1360 0.1961 0.4952 0.014 Uiso 1 1 calc R
C7 C -0.3321(4) 0.2683(3) 0.4500(2) 0.0097(9) Uani 1 1 d .
C8 C -0.4160(5) 0.3329(3) 0.5716(2) 0.0108(9) Uani 1 1 d .
C9 C -0.0515(4) 0.2412(3) 0.7227(2) 0.0101(9) Uani 1 1 d .
C10 C 0.0299(5) 0.1722(3) 0.6059(2) 0.0102(9) Uani 1 1 d .
C11 C -0.1264(5) -0.0139(3) 0.4871(3) 0.0116(9) Uani 1 1 d .
C12 C -0.0776(4) 0.0340(2) 0.4478(2) 0.0099(9) Uani 1 1 d .
C13 C 0.0490(5) 0.0470(3) 0.4607(3) 0.0118(9) Uani 1 1 d .
H13 H 0.0826 0.0782 0.4343 0.014 Uiso 1 1 calc R
C14 C -0.2617(5) -0.0320(3) 0.4751(3) 0.0117(9) Uani 1 1 d .
C15 C -0.1598(5) 0.0741(3) 0.3942(3) 0.0119(9) Uani 1 1 d .
C20 C 0.4494(5) 0.2057(3) 0.8265(2) 0.0105(9) Uani 1 1 d .
C21 C 0.4792(5) 0.2430(3) 0.7718(3) 0.0119(9) Uani 1 1 d .
C22 C 0.5816(5) 0.2857(3) 0.7830(3) 0.0128(10) Uani 1 1 d .
H22 H 0.5992 0.3119 0.7471 0.015 Uiso 1 1 calc R
C23 C 0.6571(4) 0.2897(3) 0.8462(3) 0.0112(9) Uani 1 1 d .
C24 C 0.6273(4) 0.2516(3) 0.9008(2) 0.0092(9) Uani 1 1 d .
C25 C 0.5252(5) 0.2099(3) 0.8909(3) 0.0114(9) Uani 1 1 d .
H25 H 0.5067 0.1845 0.9272 0.014 Uiso 1 1 calc R
C26 C 0.3318(5) 0.1648(3) 0.8231(2) 0.0107(9) Uani 1 1 d .
C27 C 0.4096(5) 0.2348(3) 0.7007(3) 0.0118(9) Uani 1 1 d .
C28 C 0.7768(5) 0.3284(3) 0.8537(2) 0.0108(9) Uani 1 1 d .
C29 C 0.6957(4) 0.2584(3) 0.9728(2) 0.0097(9) Uani 1 1 d .
O1 O -0.3664(3) 0.21728(19) 0.41589(18) 0.0122(7) Uani 1 1 d .
O2 O -0.3465(4) 0.32689(19) 0.42729(18) 0.0128(7) Uani 1 1 d .
O3 O -0.5088(3) 0.30793(18) 0.53358(18) 0.0110(7) Uani 1 1 d .
O4 O -0.4263(4) 0.38292(19) 0.6079(2) 0.0138(7) Uani 1 1 d .
O5 O -0.0445(4) 0.28809(19) 0.76432(18) 0.0142(7) Uani 1 1 d .
O6 O -0.0091(3) 0.18401(19) 0.73727(18) 0.0132(7) Uani 1 1 d .
O7 O 0.1310(3) 0.20651(19) 0.61441(18) 0.0122(7) Uani 1 1 d .
O8 O 0.0239(4) 0.11182(19) 0.6021(2) 0.0159(8) Uani 1 1 d .
O9 O -0.3065(3) -0.06637(19) 0.42413(19) 0.0141(7) Uani 1 1 d .
O10 O -0.3239(3) -0.01214(19) 0.52025(19) 0.0151(7) Uani 1 1 d .
O11 O -0.2754(3) 0.07446(19) 0.39646(19) 0.0128(7) Uani 1 1 d .
O12 O -0.1088(4) 0.1058(2) 0.3516(2) 0.0188(8) Uani 1 1 d .
O13 O 0.2315(3) 0.19662(18) 0.80321(17) 0.0112(7) Uani 1 1 d .
O14 O 0.3388(4) 0.1070(2) 0.8436(2) 0.0184(8) Uani 1 1 d .
O15 O 0.3676(3) 0.17725(19) 0.68455(18) 0.0121(7) Uani 1 1 d .
O16 O 0.4012(3) 0.2831(2) 0.66028(19) 0.0147(7) Uani 1 1 d .
O17 O 0.7851(4) 0.38107(19) 0.8212(2) 0.0152(8) Uani 1 1 d .
O18 O 0.8708(3) 0.30260(19) 0.89071(18) 0.0127(7) Uani 1 1 d .
O19 O 0.7242(3) 0.20695(19) 1.00757(18) 0.0130(7) Uani 1 1 d .
O20 O 0.7129(3) 0.31714(18) 0.99410(18) 0.0122(7) Uani 1 1 d .
O1W O -0.4879(3) 0.08937(19) 0.46614(19) 0.0137(7) Uani 1 1 d .
O2W O -0.4948(4) 0.00112(19) 0.3450(2) 0.0191(8) Uani 1 1 d .
O3W O -0.4883(5) 0.0793(2) 0.2268(2) 0.0257(10) Uani 1 1 d .
O4W O -0.2920(3) 0.17205(18) 0.28557(18) 0.0124(7) Uani 1 1 d .
O5W O 0.6568(4) 0.1626(2) 1.14459(19) 0.0155(8) Uani 1 1 d .
O6W O 0.8660(6) 0.0763(2) 1.2043(2) 0.0383(13) Uani 1 1 d .
O7W O 0.8750(4) 0.00202(19) 1.0795(2) 0.0197(8) Uani 1 1 d .
O8W O 0.6398(4) 0.0620(2) 1.0380(2) 0.0242(9) Uani 1 1 d .
O9W O 0.8834(4) 0.0806(2) 0.9700(2) 0.0189(8) Uani 1 1 d .
O10W O -0.0919(4) 0.1738(2) 0.8664(2) 0.0165(8) Uani 1 1 d .
O11W O 0.0556(4) 0.0647(2) 0.8067(2) 0.0220(9) Uani 1 1 d .
O13W O 0.4593(3) 0.18074(19) 0.55983(18) 0.0128(7) Uani 1 1 d .
O1X O 0.7488(4) -0.0257(2) 0.9138(2) 0.0239(9) Uani 1 1 d .
O2X O 0.8088(4) 0.0596(2) 0.6234(3) 0.0289(10) Uani 1 1 d .
O3X O 0.6157(4) -0.0754(2) 1.0124(2) 0.0259(9) Uani 1 1 d .
O4X O 0.5478(5) 0.0366(2) 0.8371(3) 0.0341(11) Uani 1 1 d .
O5X O 0.1931(5) 0.0470(3) 0.7090(2) 0.0315(11) Uani 1 1 d .
O6X O 0.6279(5) 0.1248(3) 0.6641(3) 0.0428(14) Uani 1 1 d .
O7X O 0.8443(5) -0.0035(3) 0.7430(3) 0.0463(15) Uani 1 1 d .
O8X O 0.7289(5) 0.1083(3) 0.7925(3) 0.0370(12) Uani 1 1 d .

loop_
_atom_site_aniso_label
_atom_site_aniso_U_11
_atom_site_aniso_U_22
_atom_site_aniso_U_33
_atom_site_aniso_U_23
_atom_site_aniso_U_13
_atom_site_aniso_U_12
Pr1 0.00666(15) 0.01416(15) 0.00387(14) 0.00059(9) 0.00052(10) 0.00046(9)
Pr2 0.00999(16) 0.01354(15) 0.00480(15) 0.00061(9) 0.00159(10) -0.00001(9)
Cu1 0.0085(3) 0.0157(3) 0.0032(3) 0.0001(2) 0.0003(2) -0.0005(2)
Cu2 0.0080(3) 0.0154(3) 0.0026(3) -0.0002(2) 0.0000(2) 0.0002(2)
C1 0.008(2) 0.017(2) 0.007(2) 0.0034(18) -0.0007(17) -0.0016(18)
C2 0.010(2) 0.015(2) 0.008(2) 0.0005(18) 0.0020(18) -0.0003(18)
C3 0.010(2) 0.016(2) 0.007(2) -0.0005(18) 0.0028(18) -0.0028(18)
C4 0.009(2) 0.019(2) 0.003(2) -0.0016(18) -0.0018(17) -0.0043(18)
C5 0.010(2) 0.015(2) 0.007(2) -0.0004(18) 0.0015(17) -0.0026(18)
C6 0.012(2) 0.018(2) 0.006(2) -0.0014(18) 0.0022(18) -0.0005(19)
C7 0.007(2) 0.017(2) 0.006(2) 0.0003(17) 0.0029(17) -0.0002(18)
C8 0.011(2) 0.016(2) 0.006(2) 0.0021(17) 0.0034(18) -0.0004(18)
C9 0.007(2) 0.021(2) 0.003(2) -0.0015(18) 0.0033(17) -0.0034(18)
C10 0.009(2) 0.019(2) 0.002(2) -0.0014(17) -0.0009(17) 0.0003(18)
C11 0.009(2) 0.015(2) 0.011(2) -0.0005(18) 0.0029(18) -0.0010(18)
C12 0.006(2) 0.016(2) 0.008(2) 0.0020(18) 0.0007(17) 0.0019(17)
C13 0.007(2) 0.017(2) 0.012(2) 0.0000(18) 0.0032(18) -0.0019(18)
C14 0.010(2) 0.016(2) 0.010(2) 0.0031(18) 0.0020(18) 0.0004(18)
C15 0.011(2) 0.016(2) 0.009(2) 0.0004(18) 0.0026(18) 0.0002(18)
C20 0.011(2) 0.016(2) 0.005(2) -0.0009(18) 0.0008(17) 0.0010(18)
C21 0.008(2) 0.017(2) 0.010(2) -0.0006(19) 0.0015(18) 0.0021(18)
C22 0.010(2) 0.021(3) 0.007(2) 0.0013(19) 0.0023(18) 0.0006(19)
C23 0.006(2) 0.018(2) 0.010(2) -0.0011(19) 0.0022(18) 0.0001(18)
C24 0.006(2) 0.017(2) 0.005(2) -0.0008(17) -0.0002(17) 0.0005(17)
C25 0.012(2) 0.017(2) 0.007(2) 0.0003(18) 0.0032(18) -0.0004(19)
C26 0.011(2) 0.017(2) 0.004(2) -0.0005(18) 0.0020(17) 0.0009(18)
C27 0.010(2) 0.020(2) 0.007(2) 0.0026(18) 0.0040(18) 0.0010(19)
C28 0.009(2) 0.018(2) 0.005(2) -0.0016(18) 0.0004(17) 0.0003(18)
C29 0.005(2) 0.018(2) 0.007(2) 0.0010(18) 0.0018(17) 0.0018(17)
O1 0.0085(16) 0.0198(19) 0.0075(16) -0.0028(14) -0.0011(13) -0.0022(14)
O2 0.0160(18) 0.0184(18) 0.0037(15) 0.0012(13) 0.0009(13) 0.0004(14)
O3 0.0090(16) 0.0160(17) 0.0075(16) 0.0006(13) -0.0004(13) -0.0003(13)
O4 0.0117(18) 0.0180(18) 0.0122(18) -0.0027(14) 0.0034(14) -0.0004(14)
O5 0.0153(18) 0.0194(18) 0.0073(16) -0.0033(14) 0.0005(14) -0.0033(14)
O6 0.0135(18) 0.0186(18) 0.0071(16) -0.0005(14) 0.0001(13) 0.0037(14)
O7 0.0100(17) 0.0195(18) 0.0070(16) -0.0026(13) 0.0014(13) -0.0021(14)
O8 0.0139(19) 0.0164(18) 0.0164(19) -0.0034(15) -0.0009(15) 0.0004(15)
O9 0.0104(17) 0.0176(18) 0.0127(17) -0.0011(14) -0.0026(14) -0.0002(14)
O10 0.0101(18) 0.0212(19) 0.0147(18) 0.0017(15) 0.0037(14) -0.0004(14)
O11 0.0055(16) 0.0203(19) 0.0125(17) 0.0036(14) 0.0009(13) -0.0002(13)
O12 0.0099(18) 0.027(2) 0.020(2) 0.0124(17) 0.0044(15) 0.0017(15)
O13 0.0084(16) 0.0196(18) 0.0057(16) 0.0007(13) 0.0015(13) 0.0002(13)
O14 0.018(2) 0.0152(19) 0.021(2) 0.0025(15) 0.0008(16) -0.0019(15)
O15 0.0106(17) 0.0204(19) 0.0053(16) -0.0001(13) 0.0012(13) -0.0002(14)
O16 0.0107(17) 0.026(2) 0.0070(16) 0.0030(14) -0.0004(13) -0.0016(15)
O17 0.0137(19) 0.0196(19) 0.0125(18) 0.0035(14) 0.0025(15) -0.0013(14)
O18 0.0115(17) 0.0196(18) 0.0067(16) 0.0003(14) 0.0008(13) -0.0004(14)
O19 0.0113(17) 0.0182(18) 0.0088(16) 0.0019(14) -0.0008(13) 0.0006(14)
O20 0.0137(18) 0.0170(18) 0.0061(16) -0.0008(13) 0.0019(13) 0.0001(14)
O1W 0.0130(18) 0.0162(18) 0.0131(18) 0.0017(14) 0.0053(14) 0.0004(14)
O2W 0.024(2) 0.0149(19) 0.0167(19) 0.0004(15) -0.0019(16) -0.0018(16)
O3W 0.039(3) 0.023(2) 0.017(2) -0.0063(16) 0.0107(18) -0.0107(19)
O4W 0.0152(18) 0.0170(18) 0.0054(16) -0.0009(13) 0.0024(13) -0.0003(14)
O5W 0.0153(19) 0.0198(19) 0.0119(18) 0.0010(14) 0.0033(14) -0.0008(15)
O6W 0.078(4) 0.026(2) 0.011(2) 0.0046(17) 0.005(2) 0.018(2)
O7W 0.030(2) 0.0148(19) 0.0135(19) 0.0009(15) 0.0011(16) 0.0016(16)
O8W 0.020(2) 0.023(2) 0.029(2) -0.0055(18) 0.0024(18) -0.0019(16)
O9W 0.028(2) 0.021(2) 0.0088(17) 0.0001(15) 0.0039(15) -0.0038(16)
O10W 0.0164(19) 0.0203(19) 0.0140(18) 0.0017(15) 0.0064(15) -0.0012(15)
O11W 0.036(2) 0.019(2) 0.0090(18) 0.0017(15) -0.0003(16) 0.0004(17)
O13W 0.0114(17) 0.0194(18) 0.0082(16) -0.0007(14) 0.0030(13) -0.0007(14)
O1X 0.019(2) 0.021(2) 0.031(2) -0.0045(17) 0.0032(18) -0.0001(16)
O2X 0.023(2) 0.028(2) 0.035(3) -0.0025(19) 0.0029(19) -0.0062(18)
O3X 0.025(2) 0.024(2) 0.027(2) 0.0035(18) -0.0017(18) -0.0045(18)
O4X 0.027(2) 0.028(2) 0.044(3) -0.010(2) -0.006(2) 0.0028(19)
O5X 0.039(3) 0.035(3) 0.024(2) -0.0011(19) 0.013(2) 0.000(2)
O6X 0.033(3) 0.063(4) 0.032(3) 0.006(2) 0.002(2) 0.010(2)
O7X 0.038(3) 0.077(4) 0.023(3) -0.011(3) 0.003(2) -0.027(3)
O8X 0.033(3) 0.048(3) 0.029(3) -0.002(2) 0.002(2) -0.012(2)

loop_
_atom_type_symbol
_atom_type_description
_atom_type_scat_dispersion_real
_atom_type_scat_dispersion_imag
_atom_type_scat_source
C C 0.0033 0.0016 'International Tables Vol C Tables 4.2.6.8 and 6.1.1.4'
H H 0.0000 0.0000 'International Tables Vol C Tables 4.2.6.8 and 6.1.1.4'
O O 0.0106 0.0060 'International Tables Vol C Tables 4.2.6.8 and 6.1.1.4'
Pr Pr -0.2180 2.8214 'International Tables Vol C Tables 4.2.6.8 and 6.1.1.4'
Cu Cu 0.3201 1.2651 'International Tables Vol C Tables 4.2.6.8 and 6.1.1.4'

loop_
_geom_angle_atom_site_label_1
_geom_angle_atom_site_label_2
_geom_angle_atom_site_label_3
_geom_angle
_geom_angle_site_symmetry_1
_geom_angle_site_symmetry_3
O5 Pr1 O11 140.86(13) 4_565 .
O5 Pr1 O1 85.26(13) 4_565 .
O11 Pr1 O1 78.77(13) . .
O5 Pr1 O3W 71.59(14) 4_565 .
O11 Pr1 O3W 99.81(15) . .
O1 Pr1 O3W 141.33(13) . .
O5 Pr1 O2W 133.17(13) 4_565 .
O11 Pr1 O2W 70.27(13) . .
O1 Pr1 O2W 141.56(13) . .
O3W Pr1 O2W 68.21(14) . .
O5 Pr1 O18 69.09(12) 4_565 4_465
O11 Pr1 O18 134.27(12) . 4_465
O1 Pr1 O18 69.52(12) . 4_465
O3W Pr1 O18 125.56(14) . 4_465
O2W Pr1 O18 118.23(13) . 4_465
O5 Pr1 O1W 139.27(12) 4_565 .
O11 Pr1 O1W 71.25(12) . .
O1 Pr1 O1W 77.50(12) . .
O3W Pr1 O1W 139.26(13) . .
O2W Pr1 O1W 71.46(13) . .
O18 Pr1 O1W 70.34(12) 4_465 .
O5 Pr1 O4W 69.22(12) 4_565 .
O11 Pr1 O4W 71.90(12) . .
O1 Pr1 O4W 72.13(12) . .
O3W Pr1 O4W 70.84(13) . .
O2W Pr1 O4W 116.84(13) . .
O18 Pr1 O4W 124.52(12) 4_465 .
O1W Pr1 O4W 135.79(12) . .
O5 Pr1 O17 71.85(13) 4_565 4_465
O11 Pr1 O17 146.56(12) . 4_465
O1 Pr1 O17 119.38(12) . 4_465
O3W Pr1 O17 82.90(14) . 4_465
O2W Pr1 O17 80.22(13) . 4_465
O18 Pr1 O17 49.96(12) 4_465 4_465
O1W Pr1 O17 84.93(12) . 4_465
O4W Pr1 O17 138.14(12) . 4_465
O5 Pr1 C28 65.57(13) 4_565 4_465
O11 Pr1 C28 150.41(13) . 4_465
O1 Pr1 C28 94.40(13) . 4_465
O3W Pr1 C28 103.09(15) . 4_465
O2W Pr1 C28 101.31(14) . 4_465
O18 Pr1 C28 25.25(13) 4_465 4_465
O1W Pr1 C28 79.17(13) . 4_465
O4W Pr1 C28 133.69(13) . 4_465
O17 Pr1 C28 25.01(13) 4_465 4_465
O19 Pr2 O16 85.57(13) . 4_666
O19 Pr2 O8W 79.99(14) . .
O16 Pr2 O8W 139.38(13) 4_666 .
O19 Pr2 O7W 137.51(13) . .
O16 Pr2 O7W 136.68(13) 4_666 .
O8W Pr2 O7W 69.16(15) . .
O19 Pr2 O3 71.52(12) . 4_766
O16 Pr2 O3 70.52(12) 4_666 4_766
O8W Pr2 O3 136.88(13) . 4_766
O7W Pr2 O3 112.80(13) . 4_766
O19 Pr2 O9W 81.56(13) . .
O16 Pr2 O9W 136.38(13) 4_666 .
O8W Pr2 O9W 78.69(14) . .
O7W Pr2 O9W 64.65(13) . .
O3 Pr2 O9W 65.87(12) 4_766 .
O19 Pr2 O6W 144.87(15) . .
O16 Pr2 O6W 73.73(15) 4_666 .
O8W Pr2 O6W 97.39(18) . .
O7W Pr2 O6W 69.92(14) . .
O3 Pr2 O6W 124.46(17) 4_766 .
O9W Pr2 O6W 132.68(14) . .
O19 Pr2 O5W 75.52(12) . .
O16 Pr2 O5W 69.20(12) 4_666 .
O8W Pr2 O5W 70.47(14) . .
O7W Pr2 O5W 117.81(13) . .
O3 Pr2 O5W 129.04(12) 4_766 .
O9W Pr2 O5W 144.11(13) . .
O6W Pr2 O5W 70.74(16) . .
O19 Pr2 O4 122.37(12) . 4_766
O16 Pr2 O4 74.13(12) 4_666 4_766
O8W Pr2 O4 144.48(13) . 4_766
O7W Pr2 O4 76.68(13) . 4_766
O3 Pr2 O4 50.93(12) 4_766 4_766
O9W Pr2 O4 78.18(13) . 4_766
O6W Pr2 O4 79.31(17) . 4_766
O5W Pr2 O4 137.61(12) . 4_766
O19 Pr2 C8 96.86(14) . 4_766
O16 Pr2 C8 68.01(13) 4_666 4_766
O8W Pr2 C8 151.07(14) . 4_766
O7W Pr2 C8 96.59(15) . 4_766
O3 Pr2 C8 25.61(13) 4_766 4_766
O9W Pr2 C8 72.42(14) . 4_766
O6W Pr2 C8 101.06(18) . 4_766
O5W Pr2 C8 136.97(13) . 4_766
O4 Pr2 C8 25.53(13) 4_766 4_766
O20 Cu2 O15 173.45(16) 4_565 .
O20 Cu2 O7 88.03(15) 4_565 .
O15 Cu2 O7 90.79(15) . .
O20 Cu2 O13W 89.21(15) 4_565 .
O15 Cu2 O13W 89.42(15) . .
O7 Cu2 O13W 157.48(16) . .
O20 Cu2 O9 90.15(15) 4_565 3_556
O15 Cu2 O9 96.13(15) . 3_556
O7 Cu2 O9 116.71(15) . 3_556
O13W Cu2 O9 85.64(15) . 3_556
O6 Cu1 O2 172.95(16) . 4_666
O6 Cu1 O13 89.02(15) . .
O2 Cu1 O13 89.41(15) 4_666 .
O6 Cu1 O10W 91.93(16) . .
O2 Cu1 O10W 87.81(16) 4_666 .
O13 Cu1 O10W 164.89(16) . .
O6 Cu1 O11W 83.98(15) . .
O2 Cu1 O11W 103.06(15) 4_666 .
O13 Cu1 O11W 102.66(16) . .
O10W Cu1 O11W 92.43(17) . .
C6 C1 C2 119.8(4) . .
C6 C1 C7 118.4(4) . .
C2 C1 C7 121.7(5) . .
C3 C2 C1 119.8(5) . .
C3 C2 C8 117.6(4) . .
C1 C2 C8 122.0(4) . .
C4 C3 C2 120.4(5) . .
C3 C4 C5 120.1(4) . .
C3 C4 C9 118.9(4) . .
C5 C4 C9 120.8(5) . .
C4 C5 C6 119.6(5) . .
C4 C5 C10 121.0(4) . .
C6 C5 C10 119.2(4) . .
C1 C6 C5 120.2(5) . .
O1 C7 O2 124.6(5) . .
O1 C7 C1 119.1(4) . .
O2 C7 C1 116.1(4) . .
O4 C8 O3 121.6(5) . .
O4 C8 C2 120.6(5) . .
O3 C8 C2 117.6(4) . .
O4 C8 Pr2 62.9(3) . 4_465
O3 C8 Pr2 59.5(3) . 4_465
C2 C8 Pr2 166.3(3) . 4_465
O5 C9 O6 124.3(5) . .
O5 C9 C4 119.2(5) . .
O6 C9 C4 116.4(4) . .
O8 C10 O7 125.5(5) . .
O8 C10 C5 121.3(5) . .
O7 C10 C5 113.2(4) . .
C13 C11 C12 120.3(5) 3_556 .
C13 C11 C14 117.6(4) 3_556 .
C12 C11 C14 122.1(5) . .
C13 C12 C11 119.0(5) . .
C13 C12 C15 119.2(4) . .
C11 C12 C15 121.7(4) . .
C12 C13 C11 120.7(5) . 3_556
O9 C14 O10 123.7(5) . .
O9 C14 C11 120.5(4) . .
O10 C14 C11 115.7(4) . .
O12 C15 O11 124.7(5) . .
O12 C15 C12 117.8(4) . .
O11 C15 C12 117.5(4) . .
C21 C20 C25 119.4(5) . .
C21 C20 C26 124.0(4) . .
C25 C20 C26 116.4(4) . .
C20 C21 C22 119.2(5) . .
C20 C21 C27 121.4(5) . .
C22 C21 C27 119.2(5) . .
C23 C22 C21 121.5(5) . .
C22 C23 C24 118.9(5) . .
C22 C23 C28 120.0(5) . .
C24 C23 C28 120.7(4) . .
C25 C24 C23 120.3(4) . .
C25 C24 C29 117.1(4) . .
C23 C24 C29 122.4(4) . .
C24 C25 C20 120.6(5) . .
O16 C27 O15 124.4(5) . .
O16 C27 C21 119.1(5) . .
O15 C27 C21 116.5(4) . .
O17 C28 O18 121.7(5) . .
O17 C28 C23 121.5(5) . .
O18 C28 C23 116.7(5) . .
O17 C28 Pr1 64.1(3) . 4_766
O18 C28 Pr1 58.7(3) . 4_766
C23 C28 Pr1 163.9(3) . 4_766
O19 C29 O20 125.8(5) . .
O19 C29 C24 118.8(5) . .
O20 C29 C24 115.2(4) . .
C7 O1 Pr1 170.5(3) . .
C7 O2 Cu1 111.0(3) . 4_565
C8 O3 Pr2 94.9(3) . 4_465
C8 O4 Pr2 91.6(3) . 4_465
C9 O5 Pr1 163.4(3) . 4_666
C9 O6 Cu1 114.9(3) . .
C10 O7 Cu2 123.5(3) . .
C14 O9 Cu2 127.6(3) . 3_556
C15 O11 Pr1 142.0(3) . .
C26 O13 Cu1 122.7(3) . .
C27 O15 Cu2 110.7(3) . .
C27 O16 Pr2 166.7(3) . 4_565
C28 O17 Pr1 90.9(3) . 4_766
C28 O18 Pr1 96.0(3) . 4_766
C29 O19 Pr2 164.1(3) . .
C29 O20 Cu2 114.9(3) . 4_666
O14 C26 O13 125.7(5) . .
O14 C26 C20 119.5(5) . .
O13 C26 C20 114.6(4) . .

loop_
_geom_bond_atom_site_label_1
_geom_bond_atom_site_label_2
_geom_bond_distance
_geom_bond_site_symmetry_2
Pr1 O5 2.412(4) 4_565
Pr1 O11 2.417(4) .
Pr1 O1 2.462(4) .
Pr1 O3W 2.500(4) .
Pr1 O2W 2.548(4) .
Pr1 O18 2.549(4) 4_465
Pr1 O1W 2.551(4) .
Pr1 O4W 2.574(4) .
Pr1 O17 2.667(4) 4_465
Pr1 C28 2.965(5) 4_465
Pr2 O19 2.423(4) .
Pr2 O16 2.462(4) 4_666
Pr2 O8W 2.488(4) .
Pr2 O7W 2.509(4) .
Pr2 O3 2.521(4) 4_766
Pr2 O9W 2.538(4) .
Pr2 O6W 2.559(4) .
Pr2 O5W 2.559(4) .
Pr2 O4 2.595(4) 4_766
Pr2 C8 2.915(5) 4_766
Cu1 O6 1.947(4) .
Cu1 O2 1.955(4) 4_666
Cu1 O13 1.973(4) .
Cu1 O10W 2.015(4) .
Cu1 O11W 2.237(4) .
Cu2 O20 1.933(4) 4_565
Cu2 O15 1.946(4) .
Cu2 O7 1.973(4) .
Cu2 O13W 2.041(4) .
Cu2 O9 2.217(4) 3_556
C1 C6 1.395(7) .
C1 C2 1.400(7) .
C1 C7 1.503(7) .
C2 C3 1.394(7) .
C2 C8 1.505(7) .
C3 C4 1.389(7) .
C4 C5 1.400(7) .
C4 C9 1.492(6) .
C5 C6 1.400(7) .
C5 C10 1.510(7) .
C7 O1 1.256(6) .
C7 O2 1.267(6) .
C8 O4 1.257(6) .
C8 O3 1.264(6) .
C8 Pr2 2.915(5) 4_465
C9 O5 1.250(6) .
C9 O6 1.260(7) .
C10 O8 1.224(6) .
C10 O7 1.290(6) .
C11 C13 1.394(7) 3_556
C11 C12 1.400(7) .
C11 C14 1.501(7) .
C12 C13 1.389(7) .
C12 C15 1.509(7) .
C13 C11 1.394(7) 3_556
C14 O9 1.257(6) .
C14 O10 1.270(6) .
C15 O12 1.257(6) .
C15 O11 1.268(6) .
C20 C21 1.399(7) .
C20 C25 1.405(7) .
C20 C26 1.518(7) .
C21 C22 1.399(7) .
C21 C27 1.496(7) .
C22 C23 1.384(7) .
C23 C24 1.407(7) .
C23 C28 1.509(7) .
C24 C25 1.384(7) .
C24 C29 1.504(6) .
C27 O16 1.256(6) .
C27 O15 1.272(7) .
C28 O17 1.254(6) .
C28 O18 1.272(6) .
C28 Pr1 2.965(5) 4_766
C29 O19 1.258(6) .
C29 O20 1.263(6) .
O2 Cu1 1.955(4) 4_565
O3 Pr2 2.521(4) 4_465
O4 Pr2 2.595(4) 4_465
O5 Pr1 2.412(4) 4_666
O9 Cu2 2.217(4) 3_556
O13 C26 1.274(6) .
O14 C26 1.236(7) .
O16 Pr2 2.462(4) 4_565
O17 Pr1 2.667(4) 4_766
O18 Pr1 2.549(4) 4_766
O20 Cu2 1.933(4) 4_666
